data_7034964
loop_
_publ_author_name
'Wang, Lianke'
'Zhou, Hongping'
'Wu, Jieying'
'Tian, Yupeng'

_publ_section_title
;
 Crystal structures of benzoxazolyl-copper(iii,ii,i) complexes and
 investigation of Cu(ii)-mediated aryl carbon-hydrogen bromination.
;
_journal_issue 21
_journal_name_full 'Dalton transactions (Cambridge, England : 2003)'
_journal_page_first 9921
_journal_page_last 9926
_journal_paper_doi 10.1039/c5dt01090j
_journal_volume 44
_journal_year 2015
_chemical_formula_moiety 'C26 H16 Br7 Cu N4 O2'
_chemical_formula_sum 'C26 H16 Br7 Cu N4 O2'
_chemical_formula_weight 1039.34
_chemical_name_systematic
;
 ?
;
_space_group_IT_number 14
_symmetry_cell_setting monoclinic
_symmetry_space_group_name_Hall '-P 2ybc'
_symmetry_space_group_name_H-M 'P 1 21/c 1'
_atom_sites_solution_hydrogens geom
_atom_sites_solution_primary direct
_atom_sites_solution_secondary difmap
_audit_creation_method SHELXL-97
_audit_update_record
;
2014-08-21 deposited with the CCDC.
2015-04-17 downloaded from the CCDC.
;
_cell_angle_alpha 90.000(5)
_cell_angle_beta 100.110(5)
_cell_angle_gamma 90.000(5)
_cell_formula_units_Z 4
_cell_length_a 7.402(5)
_cell_length_b 21.994(5)
_cell_length_c 19.692(5)
_cell_measurement_reflns_used 4514
_cell_measurement_temperature 296(2)
_cell_measurement_theta_max 22.06
_cell_measurement_theta_min 2.30
_cell_volume 3156(2)
_computing_cell_refinement 'Bruker SAINT'
_computing_data_collection 'Bruker APEX2'
_computing_data_reduction 'Bruker SAINT'
_computing_molecular_graphics 'Bruker SHELXTL'
_computing_publication_material 'Bruker SHELXTL'
_computing_structure_refinement 'SHELXL-97 (Sheldrick, 2008)'
_computing_structure_solution 'SHELXS-97 (Sheldrick, 2008)'
_diffrn_ambient_temperature 296(2)
_diffrn_detector_area_resol_mean '\f and \w scans'
_diffrn_measured_fraction_theta_full 1.000
_diffrn_measured_fraction_theta_max 1.000
_diffrn_measurement_device_type 'Bruker APEX-II CCD'
_diffrn_measurement_method 'phi and omega scans'
_diffrn_radiation_monochromator graphite
_diffrn_radiation_source 'fine-focus sealed tube'
_diffrn_radiation_type MoK\a
_diffrn_radiation_wavelength 0.71069
_diffrn_reflns_av_R_equivalents 0.0430
_diffrn_reflns_av_sigmaI/netI 0.0431
_diffrn_reflns_limit_h_max 8
_diffrn_reflns_limit_h_min -8
_diffrn_reflns_limit_k_max 23
_diffrn_reflns_limit_k_min -26
_diffrn_reflns_limit_l_max 23
_diffrn_reflns_limit_l_min -23
_diffrn_reflns_number 22266
_diffrn_reflns_theta_full 25.00
_diffrn_reflns_theta_max 25.00
_diffrn_reflns_theta_min 1.85
_exptl_absorpt_coefficient_mu 9.586
_exptl_absorpt_correction_T_max 0.2381
_exptl_absorpt_correction_T_min 0.2165
_exptl_absorpt_correction_type multi-scan
_exptl_absorpt_process_details SADABS
_exptl_crystal_colour BLACK
_exptl_crystal_density_diffrn 2.187
_exptl_crystal_density_method 'not measured'
_exptl_crystal_description BLOCK
_exptl_crystal_F_000 1960
_exptl_crystal_size_max 0.23
_exptl_crystal_size_mid 0.22
_exptl_crystal_size_min 0.21
_refine_diff_density_max 2.273
_refine_diff_density_min -0.841
_refine_diff_density_rms 0.138
_refine_ls_extinction_method none
_refine_ls_goodness_of_fit_ref 1.048
_refine_ls_hydrogen_treatment mixed
_refine_ls_matrix_type full
_refine_ls_number_parameters 361
_refine_ls_number_reflns 5555
_refine_ls_number_restraints 0
_refine_ls_restrained_S_all 1.048
_refine_ls_R_factor_all 0.0789
_refine_ls_R_factor_gt 0.0476
_refine_ls_shift/su_max 0.001
_refine_ls_shift/su_mean 0.000
_refine_ls_structure_factor_coef Fsqd
_refine_ls_weighting_details 'calc w=1/[\s^2^(Fo^2^)+(0.0803P)^2^+10.0506P] where P=(Fo^2^+2Fc^2^)/3'
_refine_ls_weighting_scheme calc
_refine_ls_wR_factor_gt 0.1388
_refine_ls_wR_factor_ref 0.1558
_reflns_number_gt 3808
_reflns_number_total 5555
_reflns_threshold_expression >2sigma(I)
_cod_data_source_file c5dt01090j2.cif
_cod_data_source_block 2
_cod_depositor_comments
;
The following automatic conversions were performed:

'_symmetry_cell_setting' value 'Monoclinic' changed to 'monoclinic'
according to
/usr/data/users/saulius/crontab/automatic-downloads/rss-feeds/RSC/lib/dictionaries/cif_core.dic
dictionary named 'cif_core.dic' version 2.4.2 from 2011-04-26.

'_exptl_absorpt_correction_type' value 'MULTI-SCAN' changed to
'multi-scan' according to
/usr/data/users/saulius/crontab/automatic-downloads/rss-feeds/RSC/lib/dictionaries/cif_core.dic
dictionary named 'cif_core.dic' version 2.4.2 from 2011-04-26.

Automatic conversion script
Id: cif_fix_values 3271 2015-04-21 07:52:19Z andrius 

 Adding full bibliography for 7034964--7034966.cif.
;
_cod_original_sg_symbol_H-M 'P 21/c'
_cod_database_code 7034964

loop_
_symmetry_equiv_pos_as_xyz
'x, y, z'
'-x, y+1/2, -z+1/2'
'-x, -y, -z'
'x, -y-1/2, z-1/2'

loop_
_atom_site_label
_atom_site_type_symbol
_atom_site_fract_x
_atom_site_fract_y
_atom_site_fract_z
_atom_site_U_iso_or_equiv
_atom_site_adp_type
_atom_site_occupancy
_atom_site_symmetry_multiplicity
_atom_site_calc_flag
_atom_site_refinement_flags
Br7 Br 1.08655(13) -0.06050(4) 0.61361(5) 0.0565(3) Uani 1 1 d .
Br5 Br 0.58382(14) 0.91427(5) 0.43702(5) 0.0596(3) Uani 1 1 d .
Br4 Br 0.85199(13) 0.71966(4) 0.61733(6) 0.0586(3) Uani 1 1 d .
Br6 Br 0.91095(13) 0.07583(5) 0.83947(5) 0.0608(3) Uani 1 1 d .
Cu1 Cu 0.56121(16) 0.82185(4) 0.80486(5) 0.0487(3) Uani 1 1 d .
Br3 Br 0.23182(15) 0.81390(5) 0.77008(5) 0.0682(3) Uani 1 1 d .
Br1 Br 0.6213(2) 0.71761(5) 0.80059(6) 0.0990(5) Uani 1 1 d .
Br2 Br 0.80785(19) 0.84603(6) 0.89486(8) 0.0979(5) Uani 1 1 d .
O2 O 0.8299(8) 0.1562(2) 0.5206(3) 0.0461(14) Uani 1 1 d .
O1 O 0.5385(7) 0.9824(2) 0.6906(3) 0.0429(13) Uani 1 1 d .
N3 N 0.8159(10) 0.2220(3) 0.6027(4) 0.0501(18) Uani 1 1 d .
C20 C 0.8545(11) 0.1651(4) 0.5884(4) 0.0423(19) Uani 1 1 d .
C13 C 0.7105(10) 0.8301(4) 0.6568(4) 0.0418(19) Uani 1 1 d .
H13 H 0.7384 0.8136 0.7009 0.050 Uiso 1 1 calc R
C7 C 0.5793(10) 0.9222(3) 0.7035(4) 0.0370(18) Uani 1 1 d .
C12 C 0.7490(11) 0.7990(4) 0.6017(4) 0.0421(19) Uani 1 1 d .
N1 N 0.5595(9) 0.9055(3) 0.7654(3) 0.0409(16) Uani 1 1 d .
C23 C 1.0022(11) 0.0118(4) 0.6501(5) 0.045(2) Uani 1 1 d .
C8 C 0.6281(10) 0.8876(4) 0.6467(4) 0.0399(19) Uani 1 1 d .
C26 C 0.8941(10) 0.1194(4) 0.7037(4) 0.046(2) Uani 1 1 d .
H26 H 0.8608 0.1559 0.7219 0.055 Uiso 1 1 calc R
C11 C 0.7116(11) 0.8198(4) 0.5343(4) 0.043(2) Uani 1 1 d .
C22 C 0.9616(11) 0.0607(4) 0.6083(4) 0.044(2) Uani 1 1 d .
H22 H 0.9709 0.0578 0.5620 0.052 Uiso 1 1 calc R
C14 C 0.7608(12) 0.2535(4) 0.5402(5) 0.049(2) Uani 1 1 d .
N2 N 0.7525(11) 0.7880(4) 0.4796(4) 0.060(2) Uani 1 1 d .
H2A H 0.8044 0.7530 0.4860 0.072 Uiso 1 1 calc R
H2B H 0.7265 0.8029 0.4387 0.072 Uiso 1 1 calc R
C17 C 0.6682(13) 0.2829(5) 0.4041(5) 0.066(3) Uani 1 1 d .
H17 H 0.6334 0.2942 0.3581 0.079 Uiso 1 1 calc R
C19 C 0.7695(11) 0.2122(4) 0.4893(4) 0.043(2) Uani 1 1 d .
C6 C 0.4901(10) 1.0039(4) 0.7500(4) 0.0418(19) Uani 1 1 d .
C5 C 0.4378(12) 1.0619(4) 0.7626(5) 0.052(2) Uani 1 1 d .
H5 H 0.4314 1.0927 0.7299 0.062 Uiso 1 1 calc R
C10 C 0.6336(11) 0.8787(4) 0.5266(4) 0.0421(19) Uani 1 1 d .
C24 C 0.9855(10) 0.0128(4) 0.7214(4) 0.0427(19) Uani 1 1 d .
C1 C 0.5049(11) 0.9578(4) 0.7967(4) 0.0419(19) Uani 1 1 d .
N4 N 1.0146(10) -0.0359(4) 0.7611(4) 0.058(2) Uani 1 1 d .
H4A H 1.0011 -0.0339 0.8036 0.070 Uiso 1 1 calc R
H4B H 1.0470 -0.0695 0.7445 0.070 Uiso 1 1 calc R
C21 C 0.9057(11) 0.1154(4) 0.6342(4) 0.0412(19) Uani 1 1 d .
C9 C 0.5924(11) 0.9108(4) 0.5802(4) 0.0420(19) Uani 1 1 d .
H9 H 0.5394 0.9491 0.5725 0.050 Uiso 1 1 calc R
C25 C 0.9320(11) 0.0696(4) 0.7450(4) 0.0426(19) Uani 1 1 d .
C18 C 0.7255(12) 0.2244(4) 0.4204(5) 0.054(2) Uani 1 1 d .
H18 H 0.7338 0.1952 0.3868 0.065 Uiso 1 1 calc R
C4 C 0.3956(12) 1.0715(4) 0.8266(5) 0.057(2) Uani 1 1 d .
H4 H 0.3547 1.1097 0.8373 0.068 Uiso 1 1 calc R
C2 C 0.4660(13) 0.9666(4) 0.8624(5) 0.057(2) Uani 1 1 d .
H2 H 0.4750 0.9357 0.8950 0.069 Uiso 1 1 calc R
C16 C 0.6620(14) 0.3249(5) 0.4560(6) 0.067(3) Uani 1 1 d .
H16 H 0.6259 0.3644 0.4435 0.080 Uiso 1 1 calc R
C15 C 0.7061(14) 0.3114(5) 0.5245(6) 0.068(3) Uani 1 1 d .
H15 H 0.6991 0.3403 0.5585 0.082 Uiso 1 1 calc R
C3 C 0.4119(13) 1.0260(5) 0.8758(5) 0.062(3) Uani 1 1 d .
H3 H 0.3862 1.0350 0.9193 0.075 Uiso 1 1 calc R

loop_
_atom_site_aniso_label
_atom_site_aniso_U_11
_atom_site_aniso_U_22
_atom_site_aniso_U_33
_atom_site_aniso_U_23
_atom_site_aniso_U_13
_atom_site_aniso_U_12
Br7 0.0551(6) 0.0410(5) 0.0722(7) -0.0073(4) 0.0082(5) 0.0023(4)
Br5 0.0687(6) 0.0647(6) 0.0448(5) 0.0095(4) 0.0088(4) 0.0000(5)
Br4 0.0582(6) 0.0396(5) 0.0802(7) 0.0048(4) 0.0185(5) 0.0085(4)
Br6 0.0585(6) 0.0810(7) 0.0427(5) 0.0012(5) 0.0088(4) -0.0016(5)
Cu1 0.0724(7) 0.0309(5) 0.0412(6) 0.0036(4) 0.0060(5) -0.0012(5)
Br3 0.0777(7) 0.0633(7) 0.0597(6) 0.0141(5) 0.0013(5) -0.0238(5)
Br1 0.1997(16) 0.0341(6) 0.0596(7) 0.0031(5) 0.0128(8) 0.0182(7)
Br2 0.0972(9) 0.0736(8) 0.1025(10) 0.0117(7) -0.0387(8) 0.0008(7)
O2 0.056(4) 0.043(3) 0.039(3) -0.004(3) 0.007(3) -0.001(3)
O1 0.051(3) 0.028(3) 0.050(3) 0.001(2) 0.008(3) -0.001(2)
N3 0.063(5) 0.043(4) 0.043(4) 0.007(3) 0.006(4) 0.006(4)
C20 0.042(5) 0.040(5) 0.044(5) 0.000(4) 0.006(4) -0.001(4)
C13 0.039(4) 0.038(5) 0.049(5) 0.009(4) 0.008(4) -0.006(4)
C7 0.035(4) 0.027(4) 0.049(5) 0.007(4) 0.005(4) -0.001(3)
C12 0.041(5) 0.031(4) 0.056(5) 0.000(4) 0.013(4) -0.002(3)
N1 0.049(4) 0.030(4) 0.041(4) -0.002(3) 0.004(3) -0.003(3)
C23 0.043(5) 0.033(5) 0.057(5) -0.005(4) 0.006(4) -0.001(4)
C8 0.034(4) 0.037(5) 0.048(5) 0.004(4) 0.005(4) -0.002(3)
C26 0.035(4) 0.047(5) 0.054(5) -0.002(4) 0.004(4) 0.002(4)
C11 0.037(4) 0.045(5) 0.047(5) -0.002(4) 0.008(4) -0.013(4)
C22 0.042(5) 0.042(5) 0.046(5) 0.002(4) 0.005(4) -0.007(4)
C14 0.046(5) 0.051(5) 0.048(5) 0.000(4) 0.004(4) 0.003(4)
N2 0.071(5) 0.054(5) 0.058(5) -0.007(4) 0.018(4) -0.002(4)
C17 0.049(6) 0.088(8) 0.055(6) 0.020(6) -0.006(5) -0.014(5)
C19 0.039(5) 0.044(5) 0.043(5) 0.007(4) -0.001(4) -0.008(4)
C6 0.037(4) 0.031(4) 0.054(5) 0.007(4) -0.001(4) 0.001(3)
C5 0.046(5) 0.034(5) 0.072(7) -0.001(4) 0.002(5) 0.003(4)
C10 0.043(5) 0.041(5) 0.040(5) 0.004(4) 0.003(4) -0.003(4)
C24 0.030(4) 0.046(5) 0.049(5) -0.001(4) -0.001(4) -0.006(4)
C1 0.042(5) 0.036(5) 0.047(5) -0.008(4) 0.005(4) -0.005(4)
N4 0.064(5) 0.057(5) 0.051(5) 0.005(4) -0.001(4) 0.001(4)
C21 0.044(5) 0.038(5) 0.040(5) -0.002(4) 0.003(4) -0.001(4)
C9 0.042(5) 0.034(4) 0.049(5) 0.002(4) 0.005(4) -0.006(4)
C25 0.035(4) 0.054(5) 0.036(4) -0.002(4) -0.001(3) -0.008(4)
C18 0.056(6) 0.052(6) 0.053(6) 0.001(4) 0.007(4) -0.013(4)
C4 0.051(5) 0.039(5) 0.076(7) -0.014(5) 0.001(5) 0.000(4)
C2 0.063(6) 0.048(6) 0.063(6) -0.011(5) 0.016(5) -0.004(5)
C16 0.066(7) 0.060(6) 0.072(7) 0.011(6) 0.005(6) 0.008(5)
C15 0.075(7) 0.060(7) 0.070(7) 0.010(5) 0.016(6) 0.025(5)
C3 0.058(6) 0.069(7) 0.059(6) -0.026(5) 0.008(5) -0.004(5)

loop_
_atom_type_symbol
_atom_type_description
_atom_type_scat_dispersion_real
_atom_type_scat_dispersion_imag
_atom_type_scat_source
C C 0.0033 0.0016 'International Tables Vol C Tables 4.2.6.8 and 6.1.1.4'
H H 0.0000 0.0000 'International Tables Vol C Tables 4.2.6.8 and 6.1.1.4'
N N 0.0061 0.0033 'International Tables Vol C Tables 4.2.6.8 and 6.1.1.4'
O O 0.0106 0.0060 'International Tables Vol C Tables 4.2.6.8 and 6.1.1.4'
Cu Cu 0.3201 1.2651 'International Tables Vol C Tables 4.2.6.8 and 6.1.1.4'
Br Br -0.2901 2.4595 'International Tables Vol C Tables 4.2.6.8 and 6.1.1.4'

loop_
_geom_angle_atom_site_label_1
_geom_angle_atom_site_label_2
_geom_angle_atom_site_label_3
_geom_angle
N1 Cu1 Br1 151.3(2)
N1 Cu1 Br2 92.05(19)
Br1 Cu1 Br2 96.91(6)
N1 Cu1 Br3 91.1(2)
Br1 Cu1 Br3 96.17(7)
Br2 Cu1 Br3 146.41(7)
C20 O2 C19 106.7(6)
C6 O1 C7 104.9(6)
C20 N3 C14 108.5(7)
N3 C20 O2 110.9(7)
N3 C20 C21 129.2(8)
O2 C20 C21 119.8(7)
C12 C13 C8 119.3(8)
C12 C13 H13 120.4
C8 C13 H13 120.4
N1 C7 O1 112.8(7)
N1 C7 C8 131.0(7)
O1 C7 C8 116.2(7)
C13 C12 C11 124.4(8)
C13 C12 Br4 117.9(6)
C11 C12 Br4 117.7(6)
C7 N1 C1 105.6(6)
C7 N1 Cu1 129.0(5)
C1 N1 Cu1 124.7(5)
C22 C23 C24 122.4(8)
C22 C23 Br7 119.2(7)
C24 C23 Br7 118.4(6)
C9 C8 C13 118.2(8)
C9 C8 C7 120.1(7)
C13 C8 C7 121.6(7)
C25 C26 C21 119.6(8)
C25 C26 H26 120.2
C21 C26 H26 120.2
N2 C11 C12 123.5(8)
N2 C11 C10 122.0(8)
C12 C11 C10 114.4(7)
C23 C22 C21 120.7(8)
C23 C22 H22 119.7
C21 C22 H22 119.7
C15 C14 C19 120.6(9)
C15 C14 N3 133.7(9)
C19 C14 N3 105.8(7)
C11 N2 H2A 120.0
C11 N2 H2B 120.0
H2A N2 H2B 120.0
C18 C17 C16 120.1(9)
C18 C17 H17 120.0
C16 C17 H17 120.0
C18 C19 C14 124.5(8)
C18 C19 O2 127.3(8)
C14 C19 O2 108.1(7)
C1 C6 C5 124.4(9)
C1 C6 O1 108.6(7)
C5 C6 O1 127.0(8)
C6 C5 C4 115.3(9)
C6 C5 H5 122.3
C4 C5 H5 122.3
C9 C10 C11 122.7(8)
C9 C10 Br5 118.4(6)
C11 C10 Br5 118.9(6)
N4 C24 C25 123.1(8)
N4 C24 C23 122.4(8)
C25 C24 C23 114.5(7)
C6 C1 C2 121.4(8)
C6 C1 N1 108.1(7)
C2 C1 N1 130.5(8)
C24 N4 H4A 120.0
C24 N4 H4B 120.0
H4A N4 H4B 120.0
C26 C21 C22 119.2(8)
C26 C21 C20 121.3(8)
C22 C21 C20 119.5(8)
C10 C9 C8 120.9(8)
C10 C9 H9 119.5
C8 C9 H9 119.5
C26 C25 C24 123.6(8)
C26 C25 Br6 118.9(7)
C24 C25 Br6 117.6(6)
C19 C18 C17 115.2(9)
C19 C18 H18 122.4
C17 C18 H18 122.4
C5 C4 C3 121.9(9)
C5 C4 H4 119.0
C3 C4 H4 119.0
C1 C2 C3 114.7(9)
C1 C2 H2 122.7
C3 C2 H2 122.7
C15 C16 C17 123.5(10)
C15 C16 H16 118.2
C17 C16 H16 118.2
C14 C15 C16 116.1(10)
C14 C15 H15 121.9
C16 C15 H15 121.9
C4 C3 C2 122.2(9)
C4 C3 H3 118.9
C2 C3 H3 118.9

loop_
_geom_bond_atom_site_label_1
_geom_bond_atom_site_label_2
_geom_bond_distance
Br7 C23 1.896(8)
Br5 C10 1.906(8)
Br4 C12 1.907(8)
Br6 C25 1.898(8)
Cu1 N1 1.997(6)
Cu1 Br1 2.3397(15)
Cu1 Br2 2.3707(19)
Cu1 Br3 2.420(2)
O2 C20 1.328(10)
O2 C19 1.416(10)
O1 C6 1.366(10)
O1 C7 1.372(9)
N3 C20 1.326(10)
N3 C14 1.409(11)
C20 C21 1.426(11)
C13 C12 1.355(11)
C13 C8 1.402(11)
C13 H13 0.9300
C7 N1 1.306(10)
C7 C8 1.451(11)
C12 C11 1.386(12)
N1 C1 1.397(10)
C23 C22 1.355(11)
C23 C24 1.430(12)
C8 C9 1.387(11)
C26 C25 1.365(12)
C26 C21 1.388(11)
C26 H26 0.9300
C11 N2 1.361(11)
C11 C10 1.416(12)
C22 C21 1.397(11)
C22 H22 0.9300
C14 C15 1.356(12)
C14 C19 1.364(12)
N2 H2A 0.8600
N2 H2B 0.8600
C17 C18 1.375(14)
C17 C16 1.385(15)
C17 H17 0.9300
C19 C18 1.366(12)
C6 C1 1.359(11)
C6 C5 1.369(11)
C5 C4 1.366(14)
C5 H5 0.9300
C10 C9 1.348(11)
C24 N4 1.322(11)
C24 C25 1.413(12)
C1 C2 1.389(12)
N4 H4A 0.8600
N4 H4B 0.8600
C9 H9 0.9300
C18 H18 0.9300
C4 C3 1.384(14)
C4 H4 0.9300
C2 C3 1.404(13)
C2 H2 0.9300
C16 C15 1.364(14)
C16 H16 0.9300
C15 H15 0.9300
C3 H3 0.9300
